data_2228853
loop_
_publ_author_name
'Chen, Ji-Fang'
'Liu, Ying'
'Wang, Jing-Yang'
'Liu, Deng-Ke'

_publ_section_title
;
 3-Bromopropyl
 2-(2-chlorophenyl)-2-(4,5,6,7-tetrahydrothieno[3,2-<i>c</i>]pyridin-5-yl)acetate
;
_journal_coeditor_code RK2241
_journal_issue 1
_journal_name_full 'Acta Crystallographica Section E'
_journal_page_first o221
_journal_paper_doi 10.1107/S1600536810053134
_journal_volume 67
_journal_year 2011
_chemical_formula_iupac 'C18 H19 Br Cl N O2 S'
_chemical_formula_moiety 'C18 H19 Br Cl N O2 S'
_chemical_formula_sum 'C18 H19 Br Cl N O2 S'
_chemical_formula_weight 428.76
_chemical_name_systematic
;
3-Bromopropyl 2-(2-chlorophenyl)-2-(4,5,6,7-
tetrahydrothieno[3,2-<i>c</i>]pyridin-5-yl)acetate
;
_space_group_IT_number 14
_symmetry_cell_setting monoclinic
_symmetry_space_group_name_Hall '-P 2yn'
_symmetry_space_group_name_H-M 'P 1 21/n 1'
_atom_sites_solution_hydrogens geom
_atom_sites_solution_primary direct
_atom_sites_solution_secondary difmap
_cell_angle_alpha 90.00
_cell_angle_beta 106.89(3)
_cell_angle_gamma 90.00
_cell_formula_units_Z 4
_cell_length_a 8.5707(17)
_cell_length_b 18.414(4)
_cell_length_c 12.206(2)
_cell_measurement_reflns_used 2390
_cell_measurement_temperature 113(2)
_cell_measurement_theta_max 72.3
_cell_measurement_theta_min 27.5
_cell_volume 1843.3(7)
_computing_cell_refinement '<i>CrystalClear</i> (Rigaku/MSC, 2005)'
_computing_data_collection '<i>CrystalClear</i> (Rigaku/MSC, 2005)'
_computing_data_reduction '<i>CrystalClear</i> (Rigaku/MSC, 2005)'
_computing_molecular_graphics '<i>SHELXTL</i> (Sheldrick, 2008)'
_computing_publication_material '<i>CrystalStructure</i> (Rigaku/MSC, 2005)'
_computing_structure_refinement '<i>SHELXL97</i> (Sheldrick, 2008)'
_computing_structure_solution '<i>SHELXS97</i> (Sheldrick, 2008)'
_diffrn_ambient_temperature 113(2)
_diffrn_detector_area_resol_mean 14.63
_diffrn_measured_fraction_theta_full 0.971
_diffrn_measured_fraction_theta_max 0.971
_diffrn_measurement_device_type 'Rigaku Saturn'
_diffrn_measurement_method \w
_diffrn_radiation_monochromator multilayer
_diffrn_radiation_source 'fine-focus sealed tube'
_diffrn_radiation_type CuK\a
_diffrn_radiation_wavelength 1.54187
_diffrn_reflns_av_R_equivalents 0.0545
_diffrn_reflns_av_sigmaI/netI 0.0347
_diffrn_reflns_limit_h_max 10
_diffrn_reflns_limit_h_min -10
_diffrn_reflns_limit_k_max 22
_diffrn_reflns_limit_k_min -22
_diffrn_reflns_limit_l_max 11
_diffrn_reflns_limit_l_min -14
_diffrn_reflns_number 18506
_diffrn_reflns_theta_full 72.53
_diffrn_reflns_theta_max 72.53
_diffrn_reflns_theta_min 4.48
_diffrn_standards_decay_% 0
_diffrn_standards_interval_count 0
_diffrn_standards_interval_time 0
_diffrn_standards_number 0
_exptl_absorpt_coefficient_mu 5.517
_exptl_absorpt_correction_T_max 0.5122
_exptl_absorpt_correction_T_min 0.3766
_exptl_absorpt_correction_type multi-scan
_exptl_absorpt_process_details '(<i>CrystalClear</i>; Rigaku, 2005)'
_exptl_crystal_colour colourless
_exptl_crystal_density_diffrn 1.545
_exptl_crystal_density_method 'not measured'
_exptl_crystal_description prism
_exptl_crystal_F_000 872
_exptl_crystal_size_max 0.22
_exptl_crystal_size_mid 0.18
_exptl_crystal_size_min 0.14
_refine_diff_density_max 0.339
_refine_diff_density_min -0.685
_refine_ls_extinction_method none
_refine_ls_goodness_of_fit_ref 1.039
_refine_ls_hydrogen_treatment constr
_refine_ls_matrix_type full
_refine_ls_number_parameters 217
_refine_ls_number_reflns 3546
_refine_ls_number_restraints 0
_refine_ls_restrained_S_all 1.039
_refine_ls_R_factor_all 0.0381
_refine_ls_R_factor_gt 0.0351
_refine_ls_shift/su_max 0.001
_refine_ls_shift/su_mean 0.000
_refine_ls_structure_factor_coef Fsqd
_refine_ls_weighting_details 'calc w=1/[\s^2^(Fo^2^)+(0.0543P)^2^+1.1251P] where P=(Fo^2^+2Fc^2^)/3'
_refine_ls_weighting_scheme calc
_refine_ls_wR_factor_gt 0.0937
_refine_ls_wR_factor_ref 0.0969
_reflns_number_gt 3220
_reflns_number_total 3546
_reflns_threshold_expression I>2\s(I)
_cod_data_source_file rk2241.cif
_cod_data_source_block I
_cod_original_sg_symbol_H-M 'P 21/n'
_cod_database_code 2228853
_cod_database_fobs_code 2228853

loop_
_symmetry_equiv_pos_as_xyz
'x, y, z'
'-x+1/2, y+1/2, -z+1/2'
'-x, -y, -z'
'x-1/2, -y-1/2, z-1/2'

loop_
_atom_site_type_symbol
_atom_site_label
_atom_site_fract_x
_atom_site_fract_y
_atom_site_fract_z
_atom_site_U_iso_or_equiv
_atom_site_adp_type
_atom_site_calc_flag
_atom_site_refinement_flags
_atom_site_occupancy
_atom_site_disorder_assembly
_atom_site_disorder_group
Br Br1 0.70621(4) 0.800075(19) 0.63501(3) 0.04494(13) Uani d . 1 . .
Cl Cl1 0.63184(7) 0.55788(3) 0.47473(5) 0.02681(15) Uani d . 1 . .
S S1 0.70637(7) 0.51762(3) -0.19215(5) 0.02410(14) Uani d . 1 . .
O O1 0.7341(2) 0.75560(8) 0.22244(14) 0.0255(3) Uani d . 1 . .
O O2 0.57129(19) 0.72271(8) 0.32887(14) 0.0229(3) Uani d . 1 . .
N N1 0.7310(2) 0.60648(9) 0.15415(15) 0.0160(3) Uani d . 1 . .
C C1 0.5719(3) 0.58635(13) -0.2481(2) 0.0247(5) Uani d . 1 . .
H H1 0.5313 0.5965 -0.3276 0.030 Uiso calc R 1 . .
C C2 0.5302(3) 0.62460(12) -0.16565(19) 0.0215(4) Uani d . 1 . .
H H2 0.4566 0.6644 -0.1807 0.026 Uiso calc R 1 . .
C C3 0.6102(2) 0.59768(11) -0.05354(18) 0.0173(4) Uani d . 1 . .
C C4 0.7094(3) 0.54013(11) -0.05401(18) 0.0186(4) Uani d . 1 . .
C C5 0.8122(3) 0.50420(12) 0.05215(19) 0.0212(4) Uani d . 1 . .
H H5A 0.9276 0.5188 0.0665 0.025 Uiso calc R 1 . .
H H5B 0.8052 0.4508 0.0430 0.025 Uiso calc R 1 . .
C C6 0.7515(3) 0.52699(11) 0.15262(18) 0.0190(4) Uani d . 1 . .
H H6A 0.6459 0.5030 0.1464 0.023 Uiso calc R 1 . .
H H6B 0.8306 0.5112 0.2252 0.023 Uiso calc R 1 . .
C C7 0.5925(3) 0.62862(11) 0.05604(18) 0.0190(4) Uani d . 1 . .
H H7A 0.5879 0.6823 0.0509 0.023 Uiso calc R 1 . .
H H7B 0.4892 0.6113 0.0679 0.023 Uiso calc R 1 . .
C C8 0.6982(2) 0.62768(11) 0.26063(17) 0.0168(4) Uani d . 1 . .
H H8 0.5998 0.6012 0.2680 0.020 Uiso calc R 1 . .
C C9 0.8421(3) 0.61285(11) 0.36541(18) 0.0181(4) Uani d . 1 . .
C C10 0.8233(3) 0.58555(11) 0.46718(19) 0.0205(4) Uani d . 1 . .
C C11 0.9545(3) 0.57802(12) 0.5653(2) 0.0263(5) Uani d . 1 . .
H H11 0.9384 0.5594 0.6338 0.032 Uiso calc R 1 . .
C C12 1.1084(3) 0.59798(13) 0.5619(2) 0.0300(5) Uani d . 1 . .
H H12 1.1986 0.5940 0.6287 0.036 Uiso calc R 1 . .
C C13 1.1313(3) 0.62372(14) 0.4615(2) 0.0310(5) Uani d . 1 . .
H H13 1.2378 0.6360 0.4589 0.037 Uiso calc R 1 . .
C C14 0.9995(3) 0.63170(12) 0.3643(2) 0.0245(5) Uani d . 1 . .
H H14 1.0166 0.6503 0.2961 0.029 Uiso calc R 1 . .
C C15 0.6710(3) 0.70946(11) 0.26505(19) 0.0185(4) Uani d . 1 . .
C C16 0.5484(4) 0.79869(12) 0.3521(2) 0.0314(6) Uani d . 1 . .
H H16A 0.4978 0.8250 0.2798 0.038 Uiso calc R 1 . .
H H16B 0.6545 0.8217 0.3907 0.038 Uiso calc R 1 . .
C C17 0.4393(3) 0.80103(14) 0.4279(2) 0.0340(6) Uani d . 1 . .
H H17A 0.3316 0.7811 0.3849 0.041 Uiso calc R 1 . .
H H17B 0.4228 0.8525 0.4455 0.041 Uiso calc R 1 . .
C C18 0.4994(3) 0.76028(14) 0.5389(2) 0.0302(5) Uani d . 1 . .
H H18A 0.5145 0.7085 0.5227 0.036 Uiso calc R 1 . .
H H18B 0.4165 0.7631 0.5809 0.036 Uiso calc R 1 . .

loop_
_atom_site_aniso_label
_atom_site_aniso_U_11
_atom_site_aniso_U_22
_atom_site_aniso_U_33
_atom_site_aniso_U_12
_atom_site_aniso_U_13
_atom_site_aniso_U_23
Br1 0.02728(18) 0.0748(3) 0.03292(19) -0.01154(13) 0.00900(13) -0.00602(13)
Cl1 0.0272(3) 0.0339(3) 0.0236(3) -0.0020(2) 0.0142(2) 0.0024(2)
S1 0.0222(3) 0.0319(3) 0.0195(3) 0.0020(2) 0.0081(2) -0.0041(2)
O1 0.0295(9) 0.0216(7) 0.0257(8) -0.0053(6) 0.0086(7) -0.0009(6)
O2 0.0255(8) 0.0222(7) 0.0237(8) 0.0041(6) 0.0116(7) -0.0012(6)
N1 0.0140(8) 0.0195(8) 0.0148(9) -0.0004(6) 0.0047(7) -0.0018(6)
C1 0.0228(11) 0.0338(12) 0.0172(11) -0.0044(9) 0.0051(9) -0.0004(9)
C2 0.0176(11) 0.0251(10) 0.0203(11) 0.0000(8) 0.0029(8) 0.0013(8)
C3 0.0130(10) 0.0218(10) 0.0173(10) -0.0031(8) 0.0045(8) -0.0007(8)
C4 0.0153(10) 0.0225(10) 0.0185(10) -0.0015(8) 0.0059(8) -0.0014(8)
C5 0.0195(11) 0.0246(10) 0.0196(11) 0.0047(8) 0.0059(9) -0.0009(8)
C6 0.0179(10) 0.0196(10) 0.0189(11) 0.0018(8) 0.0047(8) 0.0008(8)
C7 0.0163(10) 0.0234(10) 0.0167(10) 0.0024(8) 0.0038(8) -0.0010(8)
C8 0.0148(10) 0.0201(10) 0.0163(10) -0.0036(7) 0.0058(8) -0.0014(8)
C9 0.0178(10) 0.0180(9) 0.0176(11) -0.0003(8) 0.0036(8) -0.0026(7)
C10 0.0232(11) 0.0203(10) 0.0192(11) -0.0017(8) 0.0081(9) -0.0031(8)
C11 0.0326(13) 0.0258(11) 0.0175(11) 0.0011(9) 0.0025(9) -0.0016(8)
C12 0.0286(13) 0.0293(12) 0.0245(12) 0.0009(10) -0.0042(10) -0.0032(9)
C13 0.0186(12) 0.0335(12) 0.0363(14) -0.0035(9) 0.0007(10) -0.0006(10)
C14 0.0189(11) 0.0291(11) 0.0252(12) -0.0042(9) 0.0058(9) 0.0020(9)
C15 0.0152(10) 0.0215(10) 0.0163(10) -0.0006(8) 0.0008(8) -0.0022(8)
C16 0.0432(16) 0.0220(11) 0.0302(14) 0.0103(10) 0.0128(12) -0.0002(9)
C17 0.0275(13) 0.0368(13) 0.0380(15) 0.0113(10) 0.0102(11) -0.0063(11)
C18 0.0208(12) 0.0403(13) 0.0321(13) -0.0035(10) 0.0118(10) -0.0084(10)

loop_
_atom_type_symbol
_atom_type_description
_atom_type_scat_dispersion_real
_atom_type_scat_dispersion_imag
_atom_type_scat_source
C C 0.0181 0.0091 'International Tables Vol C Tables 4.2.6.8 and 6.1.1.4'
H H 0.0000 0.0000 'International Tables Vol C Tables 4.2.6.8 and 6.1.1.4'
Cl Cl 0.3639 0.7018 'International Tables Vol C Tables 4.2.6.8 and 6.1.1.4'
N N 0.0311 0.0180 'International Tables Vol C Tables 4.2.6.8 and 6.1.1.4'
O O 0.0492 0.0322 'International Tables Vol C Tables 4.2.6.8 and 6.1.1.4'
S S 0.3331 0.5567 'International Tables Vol C Tables 4.2.6.8 and 6.1.1.4'
Br Br -0.6763 1.2805 'International Tables Vol C Tables 4.2.6.8 and 6.1.1.4'

loop_
_geom_angle_atom_site_label_1
_geom_angle_atom_site_label_2
_geom_angle_atom_site_label_3
_geom_angle_site_symmetry_1
_geom_angle_site_symmetry_3
_geom_angle
_geom_angle_publ_flag
C1 S1 C4 . . 91.66(11) ?
C15 O2 C16 . . 115.84(18) ?
C8 N1 C6 . . 109.32(16) ?
C8 N1 C7 . . 109.27(16) ?
C6 N1 C7 . . 109.52(16) ?
C2 C1 S1 . . 112.29(17) ?
C2 C1 H1 . . 123.9 ?
S1 C1 H1 . . 123.9 ?
C1 C2 C3 . . 111.9(2) ?
C1 C2 H2 . . 124.1 ?
C3 C2 H2 . . 124.1 ?
C4 C3 C2 . . 113.13(19) ?
C4 C3 C7 . . 121.65(19) ?
C2 C3 C7 . . 125.21(19) ?
C3 C4 C5 . . 123.63(19) ?
C3 C4 S1 . . 111.03(16) ?
C5 C4 S1 . . 125.28(16) ?
C4 C5 C6 . . 108.83(17) ?
C4 C5 H5A . . 109.9 ?
C6 C5 H5A . . 109.9 ?
C4 C5 H5B . . 109.9 ?
C6 C5 H5B . . 109.9 ?
H5A C5 H5B . . 108.3 ?
N1 C6 C5 . . 110.68(17) ?
N1 C6 H6A . . 109.5 ?
C5 C6 H6A . . 109.5 ?
N1 C6 H6B . . 109.5 ?
C5 C6 H6B . . 109.5 ?
H6A C6 H6B . . 108.1 ?
N1 C7 C3 . . 110.59(17) ?
N1 C7 H7A . . 109.5 ?
C3 C7 H7A . . 109.5 ?
N1 C7 H7B . . 109.5 ?
C3 C7 H7B . . 109.5 ?
H7A C7 H7B . . 108.1 ?
N1 C8 C9 . . 112.41(17) ?
N1 C8 C15 . . 111.46(17) ?
C9 C8 C15 . . 104.01(16) ?
N1 C8 H8 . . 109.6 ?
C9 C8 H8 . . 109.6 ?
C15 C8 H8 . . 109.6 ?
C10 C9 C14 . . 117.4(2) ?
C10 C9 C8 . . 122.62(19) ?
C14 C9 C8 . . 119.78(19) ?
C9 C10 C11 . . 122.0(2) ?
C9 C10 Cl1 . . 120.45(17) ?
C11 C10 Cl1 . . 117.54(18) ?
C12 C11 C10 . . 119.2(2) ?
C12 C11 H11 . . 120.4 ?
C10 C11 H11 . . 120.4 ?
C13 C12 C11 . . 120.1(2) ?
C13 C12 H12 . . 119.9 ?
C11 C12 H12 . . 119.9 ?
C12 C13 C14 . . 120.3(2) ?
C12 C13 H13 . . 119.8 ?
C14 C13 H13 . . 119.8 ?
C13 C14 C9 . . 120.9(2) ?
C13 C14 H14 . . 119.5 ?
C9 C14 H14 . . 119.5 ?
O1 C15 O2 . . 124.55(19) ?
O1 C15 C8 . . 126.0(2) ?
O2 C15 C8 . . 109.33(17) ?
O2 C16 C17 . . 107.0(2) ?
O2 C16 H16A . . 110.3 ?
C17 C16 H16A . . 110.3 ?
O2 C16 H16B . . 110.3 ?
C17 C16 H16B . . 110.3 ?
H16A C16 H16B . . 108.6 ?
C16 C17 C18 . . 115.6(2) ?
C16 C17 H17A . . 108.4 ?
C18 C17 H17A . . 108.4 ?
C16 C17 H17B . . 108.4 ?
C18 C17 H17B . . 108.4 ?
H17A C17 H17B . . 107.4 ?
C17 C18 Br1 . . 111.47(18) ?
C17 C18 H18A . . 109.3 ?
Br1 C18 H18A . . 109.3 ?
C17 C18 H18B . . 109.3 ?
Br1 C18 H18B . . 109.3 ?
H18A C18 H18B . . 108.0 ?

loop_
_geom_bond_atom_site_label_1
_geom_bond_atom_site_label_2
_geom_bond_site_symmetry_2
_geom_bond_distance
_geom_bond_publ_flag
Br1 C18 . 1.961(3) ?
Cl1 C10 . 1.746(2) ?
S1 C1 . 1.714(2) ?
S1 C4 . 1.729(2) ?
O1 C15 . 1.204(3) ?
O2 C15 . 1.335(3) ?
O2 C16 . 1.452(3) ?
N1 C8 . 1.461(3) ?
N1 C6 . 1.475(3) ?
N1 C7 . 1.478(3) ?
C1 C2 . 1.358(3) ?
C1 H1 . 0.9500 ?
C2 C3 . 1.429(3) ?
C2 H2 . 0.9500 ?
C3 C4 . 1.359(3) ?
C3 C7 . 1.502(3) ?
C4 C5 . 1.494(3) ?
C5 C6 . 1.524(3) ?
C5 H5A . 0.9900 ?
C5 H5B . 0.9900 ?
C6 H6A . 0.9900 ?
C6 H6B . 0.9900 ?
C7 H7A . 0.9900 ?
C7 H7B . 0.9900 ?
C8 C9 . 1.522(3) ?
C8 C15 . 1.527(3) ?
C8 H8 . 1.0000 ?
C9 C10 . 1.392(3) ?
C9 C14 . 1.397(3) ?
C10 C11 . 1.391(3) ?
C11 C12 . 1.382(4) ?
C11 H11 . 0.9500 ?
C12 C13 . 1.380(4) ?
C12 H12 . 0.9500 ?
C13 C14 . 1.388(3) ?
C13 H13 . 0.9500 ?
C14 H14 . 0.9500 ?
C16 C17 . 1.495(4) ?
C16 H16A . 0.9900 ?
C16 H16B . 0.9900 ?
C17 C18 . 1.503(4) ?
C17 H17A . 0.9900 ?
C17 H17B . 0.9900 ?
C18 H18A . 0.9900 ?
C18 H18B . 0.9900 ?

loop_
_geom_hbond_atom_site_label_D
_geom_hbond_atom_site_label_H
_geom_hbond_atom_site_label_A
_geom_hbond_site_symmetry_A
_geom_hbond_distance_DH
_geom_hbond_distance_HA
_geom_hbond_distance_DA
_geom_hbond_angle_DHA
C2 H2 O1 4_575 0.95 2.43 3.340(3) 161.1
C7 H7A O1 . 0.99 2.50 3.103(3) 119.0
C8 H8 Cl1 . 1.00 2.58 3.110(2) 112.6
C16 H16B Br1 . 0.99 2.91 3.323(3) 105.9

loop_
_geom_torsion_atom_site_label_1
_geom_torsion_atom_site_label_2
_geom_torsion_atom_site_label_3
_geom_torsion_atom_site_label_4
_geom_torsion_site_symmetry_1
_geom_torsion_site_symmetry_2
_geom_torsion_site_symmetry_3
_geom_torsion_site_symmetry_4
_geom_torsion
_geom_torsion_publ_flag
C4 S1 C1 C2 . . . . -0.33(18) ?
S1 C1 C2 C3 . . . . 0.3(2) ?
C1 C2 C3 C4 . . . . -0.1(3) ?
C1 C2 C3 C7 . . . . 179.0(2) ?
C2 C3 C4 C5 . . . . 177.21(19) ?
C7 C3 C4 C5 . . . . -2.0(3) ?
C2 C3 C4 S1 . . . . -0.1(2) ?
C7 C3 C4 S1 . . . . -179.26(15) ?
C1 S1 C4 C3 . . . . 0.24(17) ?
C1 S1 C4 C5 . . . . -177.02(19) ?
C3 C4 C5 C6 . . . . 16.2(3) ?
S1 C4 C5 C6 . . . . -166.92(16) ?
C8 N1 C6 C5 . . . . -171.04(17) ?
C7 N1 C6 C5 . . . . 69.3(2) ?
C4 C5 C6 N1 . . . . -48.6(2) ?
C8 N1 C7 C3 . . . . -171.30(16) ?
C6 N1 C7 C3 . . . . -51.6(2) ?
C4 C3 C7 N1 . . . . 19.3(3) ?
C2 C3 C7 N1 . . . . -159.78(19) ?
C6 N1 C8 C9 . . . . 65.3(2) ?
C7 N1 C8 C9 . . . . -174.82(16) ?
C6 N1 C8 C15 . . . . -178.34(17) ?
C7 N1 C8 C15 . . . . -58.5(2) ?
N1 C8 C9 C10 . . . . -139.74(19) ?
C15 C8 C9 C10 . . . . 99.5(2) ?
N1 C8 C9 C14 . . . . 45.0(3) ?
C15 C8 C9 C14 . . . . -75.8(2) ?
C14 C9 C10 C11 . . . . 1.0(3) ?
C8 C9 C10 C11 . . . . -174.4(2) ?
C14 C9 C10 Cl1 . . . . -177.92(16) ?
C8 C9 C10 Cl1 . . . . 6.7(3) ?
C9 C10 C11 C12 . . . . -0.2(3) ?
Cl1 C10 C11 C12 . . . . 178.70(18) ?
C10 C11 C12 C13 . . . . -1.2(4) ?
C11 C12 C13 C14 . . . . 1.9(4) ?
C12 C13 C14 C9 . . . . -1.1(4) ?
C10 C9 C14 C13 . . . . -0.3(3) ?
C8 C9 C14 C13 . . . . 175.2(2) ?
C16 O2 C15 O1 . . . . -3.8(3) ?
C16 O2 C15 C8 . . . . 173.21(19) ?
N1 C8 C15 O1 . . . . -32.0(3) ?
C9 C8 C15 O1 . . . . 89.4(3) ?
N1 C8 C15 O2 . . . . 151.02(17) ?
C9 C8 C15 O2 . . . . -87.6(2) ?
C15 O2 C16 C17 . . . . -177.7(2) ?
O2 C16 C17 C18 . . . . 57.6(3) ?
C16 C17 C18 Br1 . . . . 61.8(3) ?
